data_1557070
loop_
_publ_author_name
'Dahl, Tor'
'Rasmussen, Inge'

_publ_section_title
;
 Crystal Structures of N(6),N(6)-Dimethyladeninium Trichloroacetate and
 N(6)-Methyladeninium Dinitrate.
;
_journal_name_full 'Acta Chemica Scandinavica'
_journal_page_first 19
_journal_page_last 23
_journal_paper_doi 10.3891/acta.chem.scand.51-0019
_journal_volume 51
_journal_year 1997
_chemical_formula_sum 'C9 H10 Cl3 N5 O2'
_chemical_formula_weight 326.57
_chemical_name_common 'N(6),N(6)-Dimethyladeninium trichloroacetate'
_space_group_IT_number 62
_space_group_name_Hall '-P 2ac 2n'
_space_group_name_H-M_alt 'P n m a'
_symmetry_cell_setting orthorhombic
_symmetry_Int_Tables_number 62
_symmetry_space_group_name_Hall '-P 2ac 2n'
_symmetry_space_group_name_H-M 'P n m a'
_cell_angle_alpha 90.
_cell_angle_beta 90.
_cell_angle_gamma 90.
_cell_formula_units_Z 4
_cell_length_a 28.008(5)
_cell_length_b 6.738(3)
_cell_length_c 7.291(2)
_cell_volume 1375.9(8)
_diffrn_ambient_temperature 293
_diffrn_radiation_probe x-ray
_diffrn_radiation_type CuK\a
_diffrn_radiation_wavelength 1.5418
_exptl_absorpt_coefficient_mu 6.09
_exptl_crystal_density_diffrn 1.576
_refine_ls_number_reflns 549
_refine_ls_R_factor_gt 0.068
_refine_ls_wR_factor_gt 0.069
_cod_data_source_file Acta-Chem-Scand-1997-51-19-1.cif
_cod_data_source_block 1
_cod_original_cell_volume 1375.9(6)
_cod_database_code 1557070

loop_
_space_group_symop_id
_space_group_symop_operation_xyz
1 x,y,z
2 1/2-x,-y,1/2+z
3 1/2+x,1/2-y,1/2-z
4 -x,1/2+y,-z
5 -x,-y,-z
6 1/2+x,y,1/2-z
7 1/2-x,1/2+y,1/2+z
8 x,1/2-y,z

loop_
_atom_site_label
_atom_site_type_symbol
_atom_site_thermal_displace_type
_atom_site_fract_x
_atom_site_fract_y
_atom_site_fract_z
_atom_site_occupancy
_atom_site_U_iso_or_equiv
_atom_site_calc_flag
_atom_site_refinement_flags
_atom_site_disorder_assembly
_atom_site_disorder_group
Cl1 Cl Uiso 0.32050(10) 0.2840(10) 0.7027(6) 0.500 0.108(2) . . . .
Cl2 Cl Uiso 0.2756(2) 0.4290(10) 0.3820(3) 0.500 0.132(2) . . . .
Cl3 Cl Uiso 0.2851(2) 0.0120(10) 0.4424(8) 0.500 0.128(3) . . . .
N1 N Uiso 0.5659(3) 0.25000 0.2510(10) 1.000 0.068(4) . . . .
N3 N Uiso 0.4826(3) 0.25000 0.2890(10) 1.000 0.064(4) . . . .
N6 N Uiso 0.6037(3) 0.25000 -0.0290(10) 1.000 0.068(4) . . . .
N7 N Uiso 0.5002(3) 0.25000 -0.1960(10) 1.000 0.058(4) . . . .
N9 N Uiso 0.4381(3) 0.25000 0.0040(10) 1.000 0.061(4) . . . .
O1 O Uiso 0.3977(3) 0.25000 0.4500(10) 1.000 0.085(4) . . . .
O2 O Uiso 0.3552(3) 0.25000 0.1870(10) 1.000 0.088(4) . . . .
C2 C Uiso 0.5270(5) 0.25000 0.3510(10) 1.000 0.071(5) . . . .
C4 C Uiso 0.4788(4) 0.25000 0.1030(10) 1.000 0.052(4) . . . .
C5 C Uiso 0.5167(4) 0.25000 -0.016(2) 1.000 0.052(4) . . . .
C6 C Uiso 0.5625(4) 0.25000 0.060(2) 1.000 0.058(4) . . . .
C8 C Uiso 0.4538(4) 0.25000 -0.1750(10) 1.000 0.058(4) . . . .
C10 C Uiso 0.6492(5) 0.25000 0.061(2) 1.000 0.108(5) . . . .
C11 C Uiso 0.6050(5) 0.25000 -0.227(2) 1.000 0.096(8) . . . .
C12 C Uiso 0.3593(4) 0.25000 0.356(2) 1.000 0.075(5) . . . .
C13 C Uiso 0.3124(4) 0.25000 0.462(2) 1.000 0.066(5) . . . .

loop_
_atom_type_symbol
_atom_type_description
_atom_type_scat_dispersion_real
_atom_type_scat_dispersion_imag
_atom_type_scat_source
C C 0.0181 0.0091 ' International Tables Vol C Tables 4.2.6.8 and 6.1.1.4'
Cl Cl 0.3639 0.7018 ' International Tables Vol C Tables 4.2.6.8 and 6.1.1.4'
N N 0.0311 0.0180 ' International Tables Vol C Tables 4.2.6.8 and 6.1.1.4'
O O 0.0492 0.0322 ' International Tables Vol C Tables 4.2.6.8 and 6.1.1.4'

loop_
_geom_angle_atom_site_label_1
_geom_angle_atom_site_label_2
_geom_angle_atom_site_label_3
_geom_angle
_geom_angle_site_symmetry_1
_geom_angle_site_symmetry_2
_geom_angle_site_symmetry_3
_geom_angle_publ_flag
C2 N1 C6 119.9(9) . . . yes
C2 N3 C4 114.5(8) . . . yes
C6 N6 C10 123.4(10) . . . yes
C6 N6 C11 120.8(10) . . . yes
C10 N6 C11 115.8(10) . . . yes
C5 N7 C8 102.7(8) . . . yes
C4 N9 C8 103.7(8) . . . yes
N1 C2 N3 126.2(7) . . . yes
N3 C4 N9 126.8(9) . . . yes
N3 C4 C5 124.8(10) . . . yes
N9 C4 C5 108.4(8) . . . yes
N7 C5 C4 109.9(9) . . . yes
N7 C5 C6 132.8(12) . . . yes
C4 C5 C6 117.4(12) . . . no
N1 C6 N6 115.4(10) . . . yes
N1 C6 C5 117.3(11) . . . yes
N6 C6 C5 127.3(13) . . . yes
N7 C8 N9 115.3(8) . . . yes
O1 C12 O2 127.8(11) . . . yes
O1 C12 C13 117.0(12) . . . yes
O2 C12 C13 115.2(11) . . . yes
Cl1 C13 Cl2 109.0(5) . . . yes
Cl1 C13 Cl3 104.4(6) . . . yes
Cl1 C13 C12 112.9(9) . . . yes
Cl1 C13 Cl1 14.8(3) . . 8_555 yes
Cl1 C13 Cl2 120.6(7) . . 8_555 yes
Cl1 C13 Cl3 91.0(5) . . 8_555 yes
Cl2 C13 Cl3 110.7(7) . . . yes
Cl2 C13 C12 110.5(7) . . . yes
Cl1 C13 Cl2 120.6(7) 8_555 . . yes
Cl2 C13 Cl2 91.1(7) . . 8_555 yes
Cl2 C13 Cl3 21.4(3) . . 8_555 yes
Cl3 C13 C12 109.2(5) . . . yes
Cl1 C13 Cl3 91.0(5) 8_555 . . yes
Cl2 C13 Cl3 21.4(3) 8_555 . . yes
Cl3 C13 Cl3 128.3(7) . . 8_555 yes
Cl1 C13 C12 112.9(9) 8_555 . . yes
Cl2 C13 C12 110.5(7) 8_555 . . yes
Cl3 C13 C12 109.2(5) 8_555 . . yes
Cl1 C13 Cl2 109.0(5) 8_555 . 8_555 yes
Cl1 C13 Cl3 104.4(6) 8_555 . 8_555 yes
Cl2 C13 Cl3 110.7(7) 8_555 . 8_555 yes

loop_
_geom_bond_atom_site_label_1
_geom_bond_atom_site_label_2
_geom_bond_distance
_geom_bond_site_symmetry_1
_geom_bond_site_symmetry_2
_geom_bond_publ_flag
Cl1 C13 1.784(15) . . yes
Cl2 C13 1.690(10) . . yes
Cl3 C13 1.782(8) . . yes
N1 C2 1.311(15) . . yes
N1 C6 1.396(16) . . yes
N3 C2 1.323(16) . . yes
N3 C4 1.360(10) . . yes
N6 C6 1.324(15) . . yes
N6 C10 1.433(16) . . yes
N6 C11 1.444(16) . . yes
N7 C8 1.309(14) . . yes
N7 C5 1.391(16) . . yes
N9 C4 1.349(13) . . yes
N9 C8 1.377(11) . . yes
O1 C12 1.275(15) . . yes
O2 C12 1.238(16) . . yes
C4 C5 1.371(16) . . no
C5 C6 1.397(17) . . no
C12 C13 1.524(17) . . no

loop_
_geom_torsion_atom_site_label_1
_geom_torsion_atom_site_label_2
_geom_torsion_atom_site_label_3
_geom_torsion_atom_site_label_4
_geom_torsion
_geom_torsion_site_symmetry_1
_geom_torsion_site_symmetry_2
_geom_torsion_site_symmetry_3
_geom_torsion_site_symmetry_4
_geom_torsion_publ_flag
C6 N1 C2 N3 0.00 . . . . no
C2 N1 C6 N6 180.00 . . . . no
C2 N1 C6 C5 0.00 . . . . no
C4 N3 C2 N1 0.00 . . . . no
C2 N3 C4 N9 180.00 . . . . no
C2 N3 C4 C5 0.00 . . . . no
C10 N6 C6 N1 0.00 . . . . no
C10 N6 C6 C5 180.00 . . . . no
C11 N6 C6 N1 180.00 . . . . no
C11 N6 C6 C5 0.00 . . . . no
C8 N7 C5 C4 0.00 . . . . no
C8 N7 C5 C6 180.00 . . . . no
C5 N7 C8 N9 0.00 . . . . no
C8 N9 C4 N3 180.00 . . . . no
C8 N9 C4 C5 0.00 . . . . no
C4 N9 C8 N7 0.00 . . . . no
N3 C4 C5 N7 180.00 . . . . no
N3 C4 C5 C6 0.00 . . . . no
N9 C4 C5 N7 0.00 . . . . no
N9 C4 C5 C6 180.00 . . . . no
N7 C5 C6 N1 180.00 . . . . no
N7 C5 C6 N6 0.00 . . . . no
C4 C5 C6 N1 0.00 . . . . no
C4 C5 C6 N6 180.00 . . . . no
O1 C12 C13 Cl1 8.0(3) . . . . no
O1 C12 C13 Cl2 130.4(6) . . . . no
O1 C12 C13 Cl3 -107.7(7) . . . . no
O2 C12 C13 Cl1 -172.0(3) . . . . no
O2 C12 C13 Cl2 -49.6(6) . . . . no
O2 C12 C13 Cl3 72.3(7) . . . . no
